data_7235381
loop_
_publ_author_name
'Wu, Zhao-Feng'
'Tan, Bin'
'Feng, Mei-Ling'
'Lan, An-Jian'
'Huang, Xiao-Ying'

_publ_section_title
;
 A magnesium MOF as a sensitive fluorescence sensor for CS2 and
 nitroaromatic compounds
;
_journal_issue 18
_journal_name_full 'J. Mater. Chem. A'
_journal_page_first 6426
_journal_paper_doi 10.1039/C3TA15071B
_journal_volume 2
_journal_year 2014
_chemical_formula_moiety 'C20 H14 Mg5 O22, H22 O11'
_chemical_formula_sum 'C20 H36 Mg5 O33'
_chemical_formula_weight 926.04
_space_group_IT_number 2
_space_group_name_Hall '-P 1'
_space_group_name_H-M_alt 'P -1'
_symmetry_cell_setting triclinic
_symmetry_space_group_name_Hall '-P 1'
_symmetry_space_group_name_H-M 'P -1'
_atom_sites_solution_hydrogens geom
_atom_sites_solution_primary direct
_atom_sites_solution_secondary difmap
_audit_creation_method SHELXL-97
_cell_angle_alpha 89.666(4)
_cell_angle_beta 76.813(4)
_cell_angle_gamma 74.971(4)
_cell_formula_units_Z 1
_cell_length_a 7.3742(3)
_cell_length_b 11.4011(6)
_cell_length_c 11.6706(6)
_cell_measurement_reflns_used 4999
_cell_measurement_temperature 293(2)
_cell_measurement_theta_max 28.8737
_cell_measurement_theta_min 2.5007
_cell_volume 921.16(8)
_computing_cell_refinement
;
CrysAlisPro, Oxford Diffraction Ltd.,
Version 1.171.33.66 (release 28-04-2010 CrysAlis171 .NET)
(compiled Apr 28 2010,14:27:37)
;
_computing_data_collection
;
CrysAlisPro, Oxford Diffraction Ltd.,
Version 1.171.33.66 (release 28-04-2010 CrysAlis171 .NET)
(compiled Apr 28 2010,14:27:37)
;
_computing_data_reduction
;
CrysAlisPro, Oxford Diffraction Ltd.,
Version 1.171.33.66 (release 28-04-2010 CrysAlis171 .NET)
(compiled Apr 28 2010,14:27:37)
;
_computing_molecular_graphics 'DIAMOND. Version 3.0. Crystal Impact'
_computing_publication_material 'Windows Word 2003'
_computing_structure_refinement 'SHELXL-97 (Sheldrick, 1997)'
_computing_structure_solution 'SHELXS-97 (Sheldrick, 1990)'
_diffrn_ambient_temperature 293(2)
_diffrn_detector_area_resol_mean 16.2083
_diffrn_measured_fraction_theta_full 0.989
_diffrn_measured_fraction_theta_max 0.989
_diffrn_measurement_device_type 'Xcalibur, Eos'
_diffrn_measurement_method '\w scans'
_diffrn_radiation_monochromator graphite
_diffrn_radiation_source 'fine-focus sealed tube'
_diffrn_radiation_type MoK\a
_diffrn_radiation_wavelength 0.71073
_diffrn_reflns_av_R_equivalents 0.0196
_diffrn_reflns_av_sigmaI/netI 0.0321
_diffrn_reflns_limit_h_max 9
_diffrn_reflns_limit_h_min -8
_diffrn_reflns_limit_k_max 14
_diffrn_reflns_limit_k_min -13
_diffrn_reflns_limit_l_max 14
_diffrn_reflns_limit_l_min -14
_diffrn_reflns_number 7769
_diffrn_reflns_theta_full 26.73
_diffrn_reflns_theta_max 26.73
_diffrn_reflns_theta_min 2.51
_exptl_absorpt_coefficient_mu 0.233
_exptl_absorpt_correction_T_max 1.00000
_exptl_absorpt_correction_T_min 0.96152
_exptl_absorpt_correction_type multi-scan
_exptl_absorpt_process_details
;
CrysAlisPro, Oxford Diffraction Ltd.,
Version 1.171.33.66 (release 28-04-2010 CrysAlis171 .NET)
(compiled Apr 28 2010,14:27:37)
Empirical absorption correction using spherical harmonics,
 implemented in SCALE3 ABSPACK scaling algorithm.
;
_exptl_crystal_colour colourless
_exptl_crystal_density_diffrn 1.669
_exptl_crystal_density_method 'not measured'
_exptl_crystal_description rod-shaped
_exptl_crystal_F_000 480
_exptl_crystal_size_max 0.28
_exptl_crystal_size_mid 0.22
_exptl_crystal_size_min 0.12
_refine_diff_density_max 0.346
_refine_diff_density_min -0.478
_refine_diff_density_rms 0.061
_refine_ls_extinction_method none
_refine_ls_goodness_of_fit_ref 1.001
_refine_ls_hydrogen_treatment mixed
_refine_ls_matrix_type full
_refine_ls_number_parameters 313
_refine_ls_number_reflns 3872
_refine_ls_number_restraints 10
_refine_ls_restrained_S_all 1.000
_refine_ls_R_factor_all 0.0454
_refine_ls_R_factor_gt 0.0366
_refine_ls_shift/su_max 0.000
_refine_ls_shift/su_mean 0.000
_refine_ls_structure_factor_coef Fsqd
_refine_ls_weighting_details 'calc w=1/[\s^2^(Fo^2^)+(0.0050P)^2^+1.5000P] where P=(Fo^2^+2Fc^2^)/3'
_refine_ls_weighting_scheme calc
_refine_ls_wR_factor_gt 0.0760
_refine_ls_wR_factor_ref 0.0779
_reflns_number_gt 3149
_reflns_number_total 3872
_reflns_threshold_expression >2sigma(I)
_cod_data_source_file c3ta15071b1.cif
_cod_data_source_block x
_cod_original_cell_volume 921.16(7)
_cod_database_code 7235381

loop_
_symmetry_equiv_pos_as_xyz
'x, y, z'
'-x, -y, -z'

loop_
_atom_site_label
_atom_site_type_symbol
_atom_site_fract_x
_atom_site_fract_y
_atom_site_fract_z
_atom_site_U_iso_or_equiv
_atom_site_adp_type
_atom_site_occupancy
_atom_site_symmetry_multiplicity
_atom_site_calc_flag
_atom_site_refinement_flags
Mg1 Mg 0.54122(9) 0.14697(6) 0.67436(6) 0.01407(15) Uani 1 1 d .
Mg2 Mg 0.68751(9) 0.13197(6) 0.36399(6) 0.01234(14) Uani 1 1 d .
Mg3 Mg 1.0000 0.0000 0.5000 0.00987(19) Uani 1 2 d S
O1 O 0.3264(2) 0.25246(14) 0.60626(13) 0.0229(3) Uani 1 1 d .
O2 O 0.3971(2) 0.22060(14) 0.41132(13) 0.0216(3) Uani 1 1 d .
O3 O 0.0025(2) 0.17899(12) 0.51094(13) 0.0177(3) Uani 1 1 d .
O4 O -0.2260(2) 0.27349(13) 0.41980(14) 0.0220(3) Uani 1 1 d .
O5 O 0.97798(19) 0.02162(13) 0.32188(11) 0.0151(3) Uani 1 1 d .
O6 O 1.2742(2) -0.07218(16) 0.22082(13) 0.0249(4) Uani 1 1 d .
O7 O 1.3221(2) 0.16767(14) -0.16235(12) 0.0190(3) Uani 1 1 d .
O8 O 1.36635(19) 0.00991(13) -0.28043(12) 0.0157(3) Uani 1 1 d .
O9 O 0.70107(18) 0.05109(12) 0.52381(11) 0.0117(3) Uani 1 1 d .
H9A H 0.6599 -0.0237 0.5208 0.014 Uiso 1 1 calc R
O10 O 0.6121(3) 0.30367(17) 0.70135(18) 0.0358(4) Uani 1 1 d D
H10A H 0.532(3) 0.3695(15) 0.706(3) 0.054 Uiso 1 1 d D
H10B H 0.711(3) 0.306(2) 0.722(3) 0.054 Uiso 1 1 d D
O11 O 0.7100(3) 0.22386(16) 0.20684(16) 0.0347(4) Uani 1 1 d D
H11A H 0.668(4) 0.208(2) 0.1513(19) 0.052 Uiso 1 1 d D
H11B H 0.708(4) 0.2948(12) 0.218(2) 0.052 Uiso 1 1 d D
C1 C 0.2984(3) 0.27715(18) 0.50623(18) 0.0138(4) Uani 1 1 d .
C2 C 0.1395(3) 0.39039(18) 0.50154(17) 0.0128(4) Uani 1 1 d .
C3 C 0.1786(3) 0.50135(18) 0.51597(18) 0.0156(4) Uani 1 1 d .
H3 H 0.2993 0.5023 0.5268 0.019 Uiso 1 1 calc R
C4 C -0.0421(3) 0.38894(18) 0.48529(17) 0.0137(4) Uani 1 1 d .
C5 C -0.0928(3) 0.27101(18) 0.47119(18) 0.0142(4) Uani 1 1 d .
C6 C 1.1006(3) -0.02138(18) 0.22770(17) 0.0132(4) Uani 1 1 d .
C7 C 1.0387(3) -0.00926(19) 0.11257(17) 0.0142(4) Uani 1 1 d .
C8 C 1.1640(3) 0.0248(2) 0.01798(17) 0.0164(4) Uani 1 1 d .
H8 H 1.2749 0.0419 0.0303 0.020 Uiso 1 1 calc R
C9 C 1.1288(3) 0.03399(19) -0.09436(17) 0.0144(4) Uani 1 1 d .
C10 C 1.2784(3) 0.07364(18) -0.18569(17) 0.0130(4) Uani 1 1 d .
O12 O 0.4553(6) 0.7544(3) 0.9905(3) 0.1118(13) Uani 1 1 d D
H12A H 0.405(8) 0.697(4) 1.003(4) 0.168 Uiso 1 1 d D
H12B H 0.456(9) 0.791(4) 1.051(2) 0.168 Uiso 1 1 d D
O13 O 0.9366(4) 0.3146(3) 0.7734(2) 0.0931(10) Uani 1 1 d .
H13A H 1.0456 0.2889 0.7283 0.140 Uiso 1 1 d R
H13B H 0.9047 0.3905 0.7852 0.140 Uiso 1 1 d R
O14 O 0.6578(7) 0.4750(3) 0.2359(4) 0.165(2) Uani 1 1 d .
H14A H 0.6394 0.4808 0.1684 0.247 Uiso 1 1 d R
H14B H 0.7737 0.4694 0.2140 0.247 Uiso 1 1 d R
O15 O 0.437(3) 0.511(2) 1.015(3) 0.164(7) Uani 0.50 1 d P
O16A O 0.2337(7) 0.2390(5) 0.2116(4) 0.1025(14) Uani 0.75 1 d P
O16B O 0.2436(18) 0.3712(16) 0.2146(9) 0.103(5) Uani 0.25 1 d P
O17A O 0.0388(14) 0.4578(8) 0.1625(8) 0.123(3) Uani 0.40 1 d P
O17B O 0.1115(15) 0.4021(8) -0.0727(11) 0.121(4) Uani 0.35 1 d P
O17C O 0.0141(18) 0.3149(10) 0.0409(14) 0.106(5) Uani 0.25 1 d P

loop_
_atom_site_aniso_label
_atom_site_aniso_U_11
_atom_site_aniso_U_22
_atom_site_aniso_U_33
_atom_site_aniso_U_23
_atom_site_aniso_U_13
_atom_site_aniso_U_12
Mg1 0.0107(3) 0.0189(4) 0.0115(3) 0.0012(3) -0.0027(3) -0.0019(3)
Mg2 0.0116(3) 0.0127(3) 0.0137(3) 0.0010(3) -0.0049(3) -0.0032(3)
Mg3 0.0099(4) 0.0091(5) 0.0110(4) 0.0011(3) -0.0035(3) -0.0023(3)
O1 0.0212(8) 0.0221(8) 0.0220(8) 0.0031(6) -0.0096(6) 0.0042(6)
O2 0.0148(7) 0.0233(8) 0.0231(8) -0.0052(6) -0.0067(6) 0.0032(6)
O3 0.0190(7) 0.0090(7) 0.0284(8) 0.0027(6) -0.0114(6) -0.0042(6)
O4 0.0232(8) 0.0148(8) 0.0355(9) 0.0026(6) -0.0191(7) -0.0074(6)
O5 0.0128(7) 0.0222(8) 0.0089(7) 0.0006(6) -0.0022(5) -0.0025(6)
O6 0.0123(7) 0.0442(10) 0.0143(7) 0.0013(7) -0.0050(6) 0.0009(7)
O7 0.0190(7) 0.0216(8) 0.0173(7) -0.0026(6) -0.0017(6) -0.0091(6)
O8 0.0151(7) 0.0201(8) 0.0120(7) -0.0016(6) -0.0001(5) -0.0075(6)
O9 0.0103(6) 0.0124(7) 0.0125(7) 0.0010(5) -0.0024(5) -0.0037(5)
O10 0.0322(10) 0.0325(11) 0.0481(12) 0.0005(9) -0.0118(9) -0.0156(8)
O11 0.0531(12) 0.0272(10) 0.0276(10) 0.0099(8) -0.0138(8) -0.0138(9)
C1 0.0107(9) 0.0092(10) 0.0240(11) 0.0012(8) -0.0076(8) -0.0042(7)
C2 0.0118(9) 0.0104(9) 0.0167(10) 0.0006(7) -0.0058(8) -0.0017(7)
C3 0.0107(9) 0.0130(10) 0.0258(11) 0.0020(8) -0.0082(8) -0.0042(8)
C4 0.0132(9) 0.0115(10) 0.0181(10) 0.0007(8) -0.0061(8) -0.0039(8)
C5 0.0125(9) 0.0112(10) 0.0190(10) -0.0002(8) -0.0033(8) -0.0033(8)
C6 0.0133(9) 0.0175(11) 0.0114(9) 0.0032(8) -0.0049(7) -0.0069(8)
C7 0.0121(9) 0.0209(11) 0.0092(9) 0.0003(8) -0.0028(7) -0.0032(8)
C8 0.0108(9) 0.0268(12) 0.0133(10) 0.0009(8) -0.0042(8) -0.0071(8)
C9 0.0122(9) 0.0206(11) 0.0098(9) 0.0006(8) -0.0015(7) -0.0040(8)
C10 0.0096(9) 0.0193(11) 0.0113(9) 0.0033(8) -0.0053(7) -0.0035(8)
O12 0.165(4) 0.099(3) 0.073(2) -0.0173(18) -0.069(2) -0.002(2)
O13 0.0455(15) 0.161(3) 0.0688(19) 0.0092(19) -0.0115(13) -0.0223(17)
O14 0.241(5) 0.048(2) 0.203(5) -0.033(2) -0.100(4) 0.006(3)
O15 0.22(2) 0.099(9) 0.155(15) -0.005(8) -0.028(18) -0.019(15)
O16A 0.122(4) 0.128(4) 0.074(3) 0.006(3) -0.045(3) -0.042(3)
O16B 0.085(9) 0.165(14) 0.042(6) 0.010(7) -0.009(6) -0.008(9)
O17A 0.139(8) 0.104(7) 0.118(8) -0.023(6) -0.045(6) -0.006(6)
O17B 0.108(7) 0.067(6) 0.170(11) -0.057(6) -0.041(7) 0.018(5)
O17C 0.094(9) 0.043(7) 0.158(13) -0.034(7) 0.013(9) -0.013(6)

loop_
_atom_type_symbol
_atom_type_description
_atom_type_scat_dispersion_real
_atom_type_scat_dispersion_imag
_atom_type_scat_source
C C 0.0033 0.0016 'International Tables Vol C Tables 4.2.6.8 and 6.1.1.4'
H H 0.0000 0.0000 'International Tables Vol C Tables 4.2.6.8 and 6.1.1.4'
O O 0.0106 0.0060 'International Tables Vol C Tables 4.2.6.8 and 6.1.1.4'
Mg Mg 0.0486 0.0363 'International Tables Vol C Tables 4.2.6.8 and 6.1.1.4'

loop_
_geom_angle_atom_site_label_1
_geom_angle_atom_site_label_2
_geom_angle_atom_site_label_3
_geom_angle
_geom_angle_site_symmetry_1
_geom_angle_site_symmetry_3
O9 Mg1 O10 113.51(7) . .
O9 Mg1 O1 97.74(6) . .
O10 Mg1 O1 86.07(8) . .
O9 Mg1 O6 96.57(6) . 2_756
O10 Mg1 O6 85.28(8) . 2_756
O1 Mg1 O6 165.33(7) . 2_756
O9 Mg1 O7 151.13(6) . 1_456
O10 Mg1 O7 95.31(7) . 1_456
O1 Mg1 O7 85.53(6) . 1_456
O6 Mg1 O7 83.50(6) 2_756 1_456
O9 Mg1 O8 92.25(6) . 1_456
O10 Mg1 O8 154.22(7) . 1_456
O1 Mg1 O8 89.53(6) . 1_456
O6 Mg1 O8 93.13(6) 2_756 1_456
O7 Mg1 O8 58.99(5) 1_456 1_456
O9 Mg1 C10 122.03(7) . 1_456
O10 Mg1 C10 124.46(8) . 1_456
O1 Mg1 C10 86.89(6) . 1_456
O6 Mg1 C10 88.26(6) 2_756 1_456
O7 Mg1 C10 29.19(6) 1_456 1_456
O8 Mg1 C10 29.81(6) 1_456 1_456
O9 Mg1 Mg3 31.55(4) . .
O10 Mg1 Mg3 94.41(6) . .
O1 Mg1 Mg3 122.93(5) . .
O6 Mg1 Mg3 69.62(4) 2_756 .
O7 Mg1 Mg3 150.48(5) 1_456 .
O8 Mg1 Mg3 109.17(4) 1_456 .
C10 Mg1 Mg3 133.92(5) 1_456 .
O9 Mg1 Mg2 31.38(4) . .
O10 Mg1 Mg2 96.40(6) . .
O1 Mg1 Mg2 70.01(5) . .
O6 Mg1 Mg2 122.77(5) 2_756 .
O7 Mg1 Mg2 151.98(5) 1_456 .
O8 Mg1 Mg2 105.92(4) 1_456 .
C10 Mg1 Mg2 131.77(5) 1_456 .
Mg3 Mg1 Mg2 53.184(15) . .
O4 Mg2 O8 170.07(7) 1_655 2_755
O4 Mg2 O2 94.54(7) 1_655 .
O8 Mg2 O2 91.52(6) 2_755 .
O4 Mg2 O9 90.26(6) 1_655 .
O8 Mg2 O9 96.90(6) 2_755 .
O2 Mg2 O9 96.24(6) . .
O4 Mg2 O11 82.12(7) 1_655 .
O8 Mg2 O11 90.12(7) 2_755 .
O2 Mg2 O11 89.19(7) . .
O9 Mg2 O11 170.99(7) . .
O4 Mg2 O5 90.77(6) 1_655 .
O8 Mg2 O5 83.80(6) 2_755 .
O2 Mg2 O5 173.29(7) . .
O9 Mg2 O5 79.61(5) . .
O11 Mg2 O5 95.61(7) . .
O4 Mg2 Mg3 77.68(4) 1_655 .
O8 Mg2 Mg3 103.37(5) 2_755 .
O2 Mg2 Mg3 135.26(5) . .
O9 Mg2 Mg3 40.80(4) . .
O11 Mg2 Mg3 131.87(6) . .
O5 Mg2 Mg3 42.27(4) . .
O4 Mg2 Mg1 74.49(5) 1_655 .
O8 Mg2 Mg1 114.95(5) 2_755 .
O2 Mg2 Mg1 72.22(5) . .
O9 Mg2 Mg1 30.26(4) . .
O11 Mg2 Mg1 148.48(6) . .
O5 Mg2 Mg1 105.39(4) . .
Mg3 Mg2 Mg1 63.202(16) . .
O3 Mg3 O3 180.000(1) 2_656 1_655
O3 Mg3 O9 89.48(5) 2_656 .
O3 Mg3 O9 90.52(5) 1_655 .
O3 Mg3 O9 90.52(5) 2_656 2_756
O3 Mg3 O9 89.48(5) 1_655 2_756
O9 Mg3 O9 180.00(7) . 2_756
O3 Mg3 O5 88.53(6) 2_656 2_756
O3 Mg3 O5 91.47(6) 1_655 2_756
O9 Mg3 O5 100.23(5) . 2_756
O9 Mg3 O5 79.77(5) 2_756 2_756
O3 Mg3 O5 91.47(6) 2_656 .
O3 Mg3 O5 88.53(6) 1_655 .
O9 Mg3 O5 79.77(5) . .
O9 Mg3 O5 100.23(5) 2_756 .
O5 Mg3 O5 180.0 2_756 .
O3 Mg3 Mg2 103.62(4) 2_656 .
O3 Mg3 Mg2 76.38(4) 1_655 .
O9 Mg3 Mg2 40.94(4) . .
O9 Mg3 Mg2 139.06(4) 2_756 .
O5 Mg3 Mg2 137.70(4) 2_756 .
O5 Mg3 Mg2 42.30(4) . .
O3 Mg3 Mg2 76.38(4) 2_656 2_756
O3 Mg3 Mg2 103.62(4) 1_655 2_756
O9 Mg3 Mg2 139.06(4) . 2_756
O9 Mg3 Mg2 40.94(4) 2_756 2_756
O5 Mg3 Mg2 42.30(4) 2_756 2_756
O5 Mg3 Mg2 137.70(4) . 2_756
Mg2 Mg3 Mg2 180.000(18) . 2_756
O3 Mg3 Mg1 104.22(4) 2_656 .
O3 Mg3 Mg1 75.78(4) 1_655 .
O9 Mg3 Mg1 30.51(4) . .
O9 Mg3 Mg1 149.49(4) 2_756 .
O5 Mg3 Mg1 74.16(4) 2_756 .
O5 Mg3 Mg1 105.84(4) . .
Mg2 Mg3 Mg1 63.614(16) . .
Mg2 Mg3 Mg1 116.386(16) 2_756 .
O3 Mg3 Mg1 75.78(4) 2_656 2_756
O3 Mg3 Mg1 104.22(4) 1_655 2_756
O9 Mg3 Mg1 149.49(4) . 2_756
O9 Mg3 Mg1 30.51(4) 2_756 2_756
O5 Mg3 Mg1 105.84(4) 2_756 2_756
O5 Mg3 Mg1 74.16(4) . 2_756
Mg2 Mg3 Mg1 116.386(16) . 2_756
Mg2 Mg3 Mg1 63.614(16) 2_756 2_756
Mg1 Mg3 Mg1 180.00(2) . 2_756
C1 O1 Mg1 136.99(14) . .
C1 O2 Mg2 129.66(13) . .
C5 O3 Mg3 130.68(13) . 1_455
C5 O4 Mg2 129.04(13) . 1_455
C6 O5 Mg3 129.62(12) . .
C6 O5 Mg2 134.94(13) . .
Mg3 O5 Mg2 95.43(5) . .
C6 O6 Mg1 140.68(13) . 2_756
C10 O7 Mg1 92.68(12) . 1_654
C10 O8 Mg2 132.55(12) . 2_755
C10 O8 Mg1 87.86(11) . 1_654
Mg2 O8 Mg1 138.12(7) 2_755 1_654
Mg1 O9 Mg3 117.94(7) . .
Mg1 O9 Mg2 118.35(7) . .
Mg3 O9 Mg2 98.26(5) . .
Mg1 O9 H9A 107.1 . .
Mg3 O9 H9A 107.1 . .
Mg2 O9 H9A 107.1 . .
Mg1 O10 H10A 120.7(19) . .
Mg1 O10 H10B 123.5(19) . .
H10A O10 H10B 114.6(17) . .
Mg2 O11 H11A 124.2(19) . .
Mg2 O11 H11B 112(2) . .
H11A O11 H11B 116.1(17) . .
O1 C1 O2 125.53(19) . .
O1 C1 C2 115.75(18) . .
O2 C1 C2 118.58(18) . .
C3 C2 C4 119.11(18) . .
C3 C2 C1 116.98(17) . .
C4 C2 C1 123.91(17) . .
C2 C3 C4 121.78(18) . 2_566
C2 C3 H3 119.1 . .
C4 C3 H3 119.1 2_566 .
C3 C4 C2 119.12(18) 2_566 .
C3 C4 C5 119.69(17) 2_566 .
C2 C4 C5 121.19(18) . .
O3 C5 O4 125.83(18) . .
O3 C5 C4 117.12(17) . .
O4 C5 C4 117.05(17) . .
O6 C6 O5 124.89(18) . .
O6 C6 C7 115.93(17) . .
O5 C6 C7 119.17(17) . .
C8 C7 C9 118.90(18) . 2_755
C8 C7 C6 116.29(17) . .
C9 C7 C6 124.76(17) 2_755 .
C9 C8 C7 122.22(18) . .
C9 C8 H8 118.9 . .
C7 C8 H8 118.9 . .
C8 C9 C7 118.88(18) . 2_755
C8 C9 C10 115.01(17) . .
C7 C9 C10 126.10(17) 2_755 .
O7 C10 O8 120.46(17) . .
O7 C10 C9 117.90(17) . .
O8 C10 C9 121.50(18) . .
O7 C10 Mg1 58.13(10) . 1_654
O8 C10 Mg1 62.33(10) . 1_654
C9 C10 Mg1 175.11(14) . 1_654
H12A O12 H12B 114.1(19) . .
H13A O13 H13B 112.3 . .
H14A O14 H14B 94.0 . .
O16A O16B O17A 105.9(9) . .

loop_
_geom_bond_atom_site_label_1
_geom_bond_atom_site_label_2
_geom_bond_distance
_geom_bond_site_symmetry_2
Mg1 O9 2.0201(15) .
Mg1 O10 2.0323(19) .
Mg1 O1 2.0402(16) .
Mg1 O6 2.0546(16) 2_756
Mg1 O7 2.1682(15) 1_456
Mg1 O8 2.2602(15) 1_456
Mg1 C10 2.550(2) 1_456
Mg1 Mg3 3.5147(7) .
Mg1 Mg2 3.5273(9) .
Mg2 O4 2.0419(16) 1_655
Mg2 O8 2.0624(15) 2_755
Mg2 O2 2.0632(15) .
Mg2 O9 2.0873(14) .
Mg2 O11 2.1018(18) .
Mg2 O5 2.1312(15) .
Mg2 Mg3 3.1523(7) .
Mg3 O3 2.0505(14) 2_656
Mg3 O3 2.0505(14) 1_655
Mg3 O9 2.0814(12) .
Mg3 O9 2.0814(12) 2_756
Mg3 O5 2.1297(13) 2_756
Mg3 O5 2.1297(13) .
Mg3 Mg2 3.1523(7) 2_756
Mg3 Mg1 3.5147(7) 2_756
O1 C1 1.249(2) .
O2 C1 1.253(2) .
O3 C5 1.253(2) .
O3 Mg3 2.0505(14) 1_455
O4 C5 1.257(2) .
O4 Mg2 2.0419(16) 1_455
O5 C6 1.261(2) .
O6 C6 1.245(2) .
O6 Mg1 2.0546(16) 2_756
O7 C10 1.245(2) .
O7 Mg1 2.1682(15) 1_654
O8 C10 1.269(2) .
O8 Mg2 2.0624(15) 2_755
O8 Mg1 2.2602(15) 1_654
O9 H9A 0.9800 .
O10 H10A 0.818(10) .
O10 H10B 0.824(10) .
O11 H11A 0.817(9) .
O11 H11B 0.815(9) .
C1 C2 1.512(3) .
C2 C3 1.387(3) .
C2 C4 1.400(3) .
C3 C4 1.390(3) 2_566
C3 H3 0.9300 .
C4 C3 1.390(3) 2_566
C4 C5 1.505(3) .
C6 C7 1.509(3) .
C7 C8 1.392(3) .
C7 C9 1.397(3) 2_755
C8 C9 1.392(3) .
C8 H8 0.9300 .
C9 C7 1.397(3) 2_755
C9 C10 1.508(3) .
C10 Mg1 2.5502(19) 1_654
O12 H12A 0.832(10) .
O12 H12B 0.826(10) .
O13 H13A 0.8343 .
O13 H13B 0.8398 .
O14 H14A 0.8290 .
O14 H14B 0.8200 .
O15 O15 0.88(3) 2_667
O16A O16B 1.529(17) .
O16B O17A 1.807(15) .
O17B O17C 1.784(17) .

loop_
_geom_hbond_atom_site_label_D
_geom_hbond_atom_site_label_H
_geom_hbond_atom_site_label_A
_geom_hbond_distance_DH
_geom_hbond_distance_HA
_geom_hbond_distance_DA
_geom_hbond_angle_DHA
_geom_hbond_site_symmetry_A
O9 H9A O2 0.98 2.48 3.403(2) 156.4 2_656
O10 H10A O14 0.818(10) 1.963(14) 2.760(4) 164(3) 2_666
O10 H10B O13 0.824(10) 1.918(10) 2.742(3) 178(3) .
O11 H11A O12 0.817(9) 2.056(15) 2.823(3) 156(2) 2_666
O11 H11B O14 0.815(9) 1.994(12) 2.800(4) 170(3) .
O12 H12A O15 0.832(10) 2.08(4) 2.83(3) 149(6) .
O12 H12A O15 0.832(10) 2.33(5) 2.91(3) 127(5) 2_667
O12 H12B O6 0.826(10) 2.43(3) 3.158(4) 148(6) 1_466
O13 H13A O1 0.83 2.17 2.995(3) 170.9 1_655
O13 H13B O17A 0.84 2.01 2.767(10) 149.7 2_666
O14 H14A O15 0.83 2.33 3.15(3) 174.5 2_666
O14 H14B O17A 0.82 1.88 2.699(11) 179.4 1_655
